data_7702933
loop_
_publ_author_name
'Gonz\'alez-Fern\'andez, Rebeca'
'Crochet, Pascale'
'Cadierno, Victorio'

_publ_section_title
;
 Half-sandwich ruthenium(ii) complexes with tethered arene-phosphinite
 ligands: synthesis, structure and application in catalytic cross
 dehydrogenative coupling reactions of silanes and alcohols.
;
_journal_issue 1
_journal_name_full 'Dalton transactions (Cambridge, England : 2003)'
_journal_page_first 210
_journal_page_last 222
_journal_paper_doi 10.1039/c9dt04421c
_journal_volume 49
_journal_year 2020
_chemical_formula_moiety 'C25 H39 O1 Cl2 P1 Ru'
_chemical_formula_sum 'C25 H39 Cl2 O P Ru'
_chemical_formula_weight 558.50
_space_group_crystal_system monoclinic
_space_group_IT_number 14
_space_group_name_Hall '-P 2yn'
_space_group_name_H-M_alt 'P 1 21/n 1'
_atom_sites_solution_hydrogens geom
_audit_creation_method SHELXL-2014
_audit_update_record
;
2019-10-10 deposited with the CCDC.	2019-12-02 downloaded from the CCDC.
;
_cell_angle_alpha 90
_cell_angle_beta 98.7960(10)
_cell_angle_gamma 90
_cell_formula_units_Z 4
_cell_length_a 9.36960(10)
_cell_length_b 15.1236(2)
_cell_length_c 18.3093(2)
_cell_measurement_reflns_used 9101
_cell_measurement_temperature 150(2)
_cell_measurement_theta_max 69.4750
_cell_measurement_theta_min 3.7980
_cell_volume 2563.95(5)
_computing_structure_refinement 'SHELXL-2014 (Sheldrick, 2014)'
_diffrn_ambient_temperature 150(2)
_diffrn_detector_area_resol_mean 8.2640
_diffrn_measured_fraction_theta_full 0.998
_diffrn_measured_fraction_theta_max 0.989
_diffrn_measurement_device_type 'Xcalibur, Onyx, Nova'
_diffrn_radiation_type CuK\a
_diffrn_radiation_wavelength 1.54184
_diffrn_reflns_av_R_equivalents 0.0272
_diffrn_reflns_av_unetI/netI 0.0283
_diffrn_reflns_Laue_measured_fraction_full 0.998
_diffrn_reflns_Laue_measured_fraction_max 0.989
_diffrn_reflns_limit_h_max 11
_diffrn_reflns_limit_h_min -11
_diffrn_reflns_limit_k_max 18
_diffrn_reflns_limit_k_min -17
_diffrn_reflns_limit_l_max 20
_diffrn_reflns_limit_l_min -22
_diffrn_reflns_number 14073
_diffrn_reflns_point_group_measured_fraction_full 0.998
_diffrn_reflns_point_group_measured_fraction_max 0.989
_diffrn_reflns_theta_full 67.684
_diffrn_reflns_theta_max 69.591
_diffrn_reflns_theta_min 3.809
_diffrn_source 'micro-focus sealed X-ray tube'
_exptl_absorpt_coefficient_mu 7.557
_exptl_absorpt_correction_T_max 1.00000
_exptl_absorpt_correction_T_min 0.69361
_exptl_absorpt_correction_type multi-scan
_exptl_absorpt_process_details
;
CrysAlisPro 1.171.38.46 (Rigaku Oxford Diffraction, 2015)
Empirical absorption correction using spherical harmonics,
 implemented in SCALE3 ABSPACK scaling algorithm.
;
_exptl_crystal_colour orange
_exptl_crystal_density_diffrn 1.447
_exptl_crystal_description blocks
_exptl_crystal_F_000 1160
_exptl_crystal_size_max 0.11
_exptl_crystal_size_mid 0.06
_exptl_crystal_size_min 0.05
_refine_diff_density_max 0.287
_refine_diff_density_min -0.520
_refine_diff_density_rms 0.057
_refine_ls_extinction_method none
_refine_ls_goodness_of_fit_ref 1.031
_refine_ls_hydrogen_treatment constr
_refine_ls_matrix_type full
_refine_ls_number_parameters 278
_refine_ls_number_reflns 4781
_refine_ls_number_restraints 0
_refine_ls_restrained_S_all 1.031
_refine_ls_R_factor_all 0.0253
_refine_ls_R_factor_gt 0.0216
_refine_ls_shift/su_max 0.002
_refine_ls_shift/su_mean 0.000
_refine_ls_structure_factor_coef Fsqd
_refine_ls_weighting_details 'w=1/[\s^2^(Fo^2^)+(0.0267P)^2^+0.0925P] where P=(Fo^2^+2Fc^2^)/3'
_refine_ls_weighting_scheme calc
_refine_ls_wR_factor_gt 0.0508
_refine_ls_wR_factor_ref 0.0528
_reflns_Friedel_coverage 0.000
_reflns_number_gt 4330
_reflns_number_total 4781
_reflns_threshold_expression 'I > 2\s(I)'
_cod_data_source_file c9dt04421c2.cif
_cod_data_source_block 6c
_cod_depositor_comments 'Adding full bibliography for 7702933--7702936.cif.'
_cod_original_sg_symbol_H-M 'P 21/n'
_cod_database_code 7702933
_shelx_space_group_comment
;
The symmetry employed for this shelxl refinement is uniquely defined
by the following loop, which should always be used as a source of
symmetry information in preference to the above space-group names.
They are only intended as comments.
;
_shelxl_version_number 2014-3

loop_
_space_group_symop_operation_xyz
'x, y, z'
'-x+1/2, y+1/2, -z+1/2'
'-x, -y, -z'
'x-1/2, -y-1/2, z-1/2'

loop_
_atom_site_label
_atom_site_type_symbol
_atom_site_fract_x
_atom_site_fract_y
_atom_site_fract_z
_atom_site_U_iso_or_equiv
_atom_site_adp_type
_atom_site_occupancy
_atom_site_site_symmetry_order
_atom_site_calc_flag
_atom_site_refinement_flags_posn
_atom_site_refinement_flags_adp
C1 C 0.3556(2) 0.25428(17) 0.59605(13) 0.0372(5) Uani 1 1 d . .
H1A H 0.3813 0.2031 0.6282 0.056 Uiso 1 1 calc R U
H1B H 0.2788 0.2377 0.5559 0.056 Uiso 1 1 calc R U
H1C H 0.3217 0.3024 0.6249 0.056 Uiso 1 1 calc R U
C2 C 0.4859(2) 0.28443(14) 0.56419(10) 0.0266(4) Uani 1 1 d . .
C3 C 0.6197(2) 0.24062(13) 0.57848(10) 0.0246(4) Uani 1 1 d . .
H3 H 0.6292 0.1894 0.6089 0.030 Uiso 1 1 calc R U
C4 C 0.7409(2) 0.27198(13) 0.54804(10) 0.0234(4) Uani 1 1 d . .
H4 H 0.8299 0.2409 0.5579 0.028 Uiso 1 1 calc R U
C5 C 0.7314(2) 0.34851(14) 0.50347(10) 0.0231(4) Uani 1 1 d . .
C6 C 0.5925(2) 0.39079(14) 0.48697(10) 0.0249(4) Uani 1 1 d . .
H6 H 0.5818 0.4410 0.4554 0.030 Uiso 1 1 calc R U
C7 C 0.4747(2) 0.35977(14) 0.51617(10) 0.0263(4) Uani 1 1 d . .
H7 H 0.3843 0.3889 0.5042 0.032 Uiso 1 1 calc R U
C8 C 0.8580(2) 0.38491(15) 0.47047(10) 0.0278(4) Uani 1 1 d . .
H8 H 0.8703 0.4484 0.4853 0.033 Uiso 1 1 calc R U
C9 C 0.8222(3) 0.38131(16) 0.38586(11) 0.0358(5) Uani 1 1 d . .
H9A H 0.8051 0.3198 0.3700 0.054 Uiso 1 1 calc R U
H9B H 0.9033 0.4053 0.3641 0.054 Uiso 1 1 calc R U
H9C H 0.7353 0.4165 0.3694 0.054 Uiso 1 1 calc R U
C10 C 0.9994(2) 0.33794(19) 0.49648(13) 0.0404(6) Uani 1 1 d . .
H10A H 1.0211 0.3408 0.5505 0.061 Uiso 1 1 calc R U
H10B H 1.0770 0.3667 0.4750 0.061 Uiso 1 1 calc R U
H10C H 0.9915 0.2760 0.4807 0.061 Uiso 1 1 calc R U
C11 C 0.9616(2) 0.39748(14) 0.76084(11) 0.0285(4) Uani 1 1 d . .
H11 H 1.0114 0.3623 0.8035 0.034 Uiso 1 1 calc R U
C12 C 1.0692(2) 0.40722(17) 0.70637(13) 0.0370(5) Uani 1 1 d . .
H12A H 1.0233 0.4390 0.6623 0.056 Uiso 1 1 calc R U
H12B H 1.0995 0.3485 0.6921 0.056 Uiso 1 1 calc R U
H12C H 1.1538 0.4404 0.7298 0.056 Uiso 1 1 calc R U
C13 C 0.9201(3) 0.48597(15) 0.79239(12) 0.0394(5) Uani 1 1 d . .
H13A H 1.0078 0.5183 0.8128 0.059 Uiso 1 1 calc R U
H13B H 0.8618 0.4752 0.8316 0.059 Uiso 1 1 calc R U
H13C H 0.8641 0.5210 0.7530 0.059 Uiso 1 1 calc R U
C14 C 0.7047(2) 0.31401(15) 0.79932(10) 0.0289(4) Uani 1 1 d . .
H14 H 0.6565 0.3711 0.8082 0.035 Uiso 1 1 calc R U
C15 C 0.5849(3) 0.24649(17) 0.77923(13) 0.0402(5) Uani 1 1 d . .
H15A H 0.6271 0.1896 0.7682 0.060 Uiso 1 1 calc R U
H15B H 0.5191 0.2670 0.7357 0.060 Uiso 1 1 calc R U
H15C H 0.5314 0.2393 0.8208 0.060 Uiso 1 1 calc R U
C16 C 0.7974(3) 0.28834(17) 0.87270(11) 0.0390(5) Uani 1 1 d . .
H16A H 0.7374 0.2884 0.9121 0.058 Uiso 1 1 calc R U
H16B H 0.8761 0.3311 0.8846 0.058 Uiso 1 1 calc R U
H16C H 0.8378 0.2292 0.8683 0.058 Uiso 1 1 calc R U
C17 C 0.9669(2) 0.18224(14) 0.74994(10) 0.0296(4) Uani 1 1 d . .
H17A H 0.9115 0.1388 0.7748 0.036 Uiso 1 1 calc R U
H17B H 1.0254 0.2186 0.7883 0.036 Uiso 1 1 calc R U
C18 C 1.0642(2) 0.13474(14) 0.70403(11) 0.0287(4) Uani 1 1 d . .
H18A H 1.1373 0.1008 0.7375 0.034 Uiso 1 1 calc R U
H18B H 1.1161 0.1793 0.6785 0.034 Uiso 1 1 calc R U
C19 C 0.9850(2) 0.07172(14) 0.64649(11) 0.0294(4) Uani 1 1 d . .
H19A H 0.9289 0.0286 0.6713 0.035 Uiso 1 1 calc R U
H19B H 0.9162 0.1057 0.6107 0.035 Uiso 1 1 calc R U
C20 C 1.0889(2) 0.02269(14) 0.60566(10) 0.0270(4) Uani 1 1 d . .
C21 C 1.1429(3) 0.06194(16) 0.54718(11) 0.0356(5) Uani 1 1 d . .
H21 H 1.1086 0.1186 0.5304 0.043 Uiso 1 1 calc R U
C22 C 1.2454(3) 0.02008(18) 0.51291(13) 0.0457(6) Uani 1 1 d . .
H22 H 1.2827 0.0487 0.4737 0.055 Uiso 1 1 calc R U
C23 C 1.2942(3) -0.06319(18) 0.53539(13) 0.0451(6) Uani 1 1 d . .
H23 H 1.3656 -0.0918 0.5121 0.054 Uiso 1 1 calc R U
C24 C 1.2382(3) -0.10448(17) 0.59182(13) 0.0390(5) Uani 1 1 d . .
H24 H 1.2688 -0.1626 0.6064 0.047 Uiso 1 1 calc R U
C25 C 1.1373(2) -0.06156(15) 0.62752(12) 0.0318(5) Uani 1 1 d . .
H25 H 1.1011 -0.0900 0.6672 0.038 Uiso 1 1 calc R U
O1 O 0.86873(14) 0.23823(9) 0.70117(7) 0.0267(3) Uani 1 1 d . .
P1 P 0.80270(5) 0.33288(3) 0.72037(2) 0.02098(10) Uani 1 1 d . .
Cl1 Cl 0.49233(5) 0.44706(3) 0.68181(2) 0.02902(11) Uani 1 1 d . .
Cl2 Cl 0.77121(5) 0.52125(3) 0.61191(2) 0.02844(11) Uani 1 1 d . .
Ru1 Ru 0.65727(2) 0.37829(2) 0.61067(2) 0.01831(5) Uani 1 1 d . .

loop_
_atom_site_aniso_label
_atom_site_aniso_U_11
_atom_site_aniso_U_22
_atom_site_aniso_U_33
_atom_site_aniso_U_23
_atom_site_aniso_U_13
_atom_site_aniso_U_12
C1 0.0268(10) 0.0421(14) 0.0426(12) -0.0035(10) 0.0049(8) -0.0104(10)
C2 0.0263(9) 0.0265(11) 0.0259(9) -0.0080(8) 0.0009(7) -0.0064(8)
C3 0.0338(10) 0.0166(10) 0.0237(9) -0.0030(7) 0.0052(7) -0.0009(8)
C4 0.0287(9) 0.0204(10) 0.0215(9) -0.0042(8) 0.0045(7) 0.0052(8)
C5 0.0278(9) 0.0236(10) 0.0178(8) -0.0017(7) 0.0038(7) 0.0012(8)
C6 0.0309(10) 0.0237(10) 0.0185(9) -0.0016(7) -0.0013(7) 0.0040(8)
C7 0.0242(9) 0.0294(11) 0.0228(9) -0.0071(8) -0.0048(7) 0.0015(8)
C8 0.0315(10) 0.0284(11) 0.0246(10) 0.0036(8) 0.0085(8) 0.0019(9)
C9 0.0440(12) 0.0400(14) 0.0253(11) 0.0057(9) 0.0117(9) 0.0062(10)
C10 0.0270(10) 0.0579(16) 0.0380(12) 0.0131(11) 0.0105(8) 0.0040(11)
C11 0.0311(10) 0.0260(11) 0.0260(10) 0.0035(8) -0.0036(7) -0.0029(9)
C12 0.0296(11) 0.0382(13) 0.0420(12) 0.0091(10) 0.0017(9) -0.0062(10)
C13 0.0516(14) 0.0287(12) 0.0341(11) -0.0027(9) -0.0055(9) -0.0047(11)
C14 0.0376(11) 0.0267(11) 0.0242(9) 0.0024(8) 0.0103(8) 0.0032(9)
C15 0.0440(13) 0.0402(14) 0.0394(12) 0.0077(10) 0.0159(10) -0.0077(11)
C16 0.0526(13) 0.0432(14) 0.0224(10) 0.0048(9) 0.0096(9) 0.0085(11)
C17 0.0380(11) 0.0256(11) 0.0239(9) 0.0045(8) 0.0008(8) 0.0114(9)
C18 0.0277(10) 0.0276(11) 0.0292(10) -0.0007(8) -0.0003(8) 0.0055(9)
C19 0.0299(10) 0.0263(11) 0.0308(10) -0.0001(9) 0.0012(8) 0.0011(9)
C20 0.0294(10) 0.0250(11) 0.0243(9) -0.0029(8) -0.0038(7) -0.0022(9)
C21 0.0481(13) 0.0271(12) 0.0312(11) -0.0025(9) 0.0047(9) -0.0066(10)
C22 0.0587(15) 0.0446(15) 0.0371(12) -0.0107(11) 0.0179(11) -0.0140(13)
C23 0.0437(13) 0.0474(16) 0.0454(13) -0.0238(12) 0.0103(10) -0.0019(12)
C24 0.0396(12) 0.0298(12) 0.0439(13) -0.0080(10) -0.0048(10) 0.0042(10)
C25 0.0336(11) 0.0285(12) 0.0313(10) 0.0000(9) -0.0011(8) -0.0008(9)
O1 0.0323(7) 0.0241(8) 0.0225(6) 0.0018(5) 0.0001(5) 0.0087(6)
P1 0.0243(2) 0.0193(2) 0.0191(2) 0.00131(18) 0.00250(16) 0.00185(19)
Cl1 0.0310(2) 0.0288(3) 0.0285(2) -0.00368(19) 0.00845(17) 0.0076(2)
Cl2 0.0344(2) 0.0206(2) 0.0285(2) 0.00321(18) -0.00124(17) -0.00459(19)
Ru1 0.01958(8) 0.01673(9) 0.01844(8) -0.00007(5) 0.00227(5) 0.00127(5)

loop_
_atom_type_symbol
_atom_type_description
_atom_type_scat_dispersion_real
_atom_type_scat_dispersion_imag
_atom_type_scat_source
C C 0.0181 0.0091 'International Tables Vol C Tables 4.2.6.8 and 6.1.1.4'
H H 0.0000 0.0000 'International Tables Vol C Tables 4.2.6.8 and 6.1.1.4'
O O 0.0492 0.0322 'International Tables Vol C Tables 4.2.6.8 and 6.1.1.4'
P P 0.2955 0.4335 'International Tables Vol C Tables 4.2.6.8 and 6.1.1.4'
Cl Cl 0.3639 0.7018 'International Tables Vol C Tables 4.2.6.8 and 6.1.1.4'
Ru Ru 0.0552 3.2960 'International Tables Vol C Tables 4.2.6.8 and 6.1.1.4'

loop_
_geom_angle_atom_site_label_1
_geom_angle_atom_site_label_2
_geom_angle_atom_site_label_3
_geom_angle
C2 C1 H1A 109.5
C2 C1 H1B 109.5
H1A C1 H1B 109.5
C2 C1 H1C 109.5
H1A C1 H1C 109.5
H1B C1 H1C 109.5
C3 C2 C7 117.92(18)
C3 C2 C1 122.6(2)
C7 C2 C1 119.46(19)
C3 C2 Ru1 69.94(11)
C7 C2 Ru1 72.96(11)
C1 C2 Ru1 129.06(14)
C2 C3 C4 120.86(18)
C2 C3 Ru1 72.70(11)
C4 C3 Ru1 71.42(11)
C2 C3 H3 119.6
C4 C3 H3 119.6
Ru1 C3 H3 128.6
C5 C4 C3 121.10(17)
C5 C4 Ru1 72.80(11)
C3 C4 Ru1 70.60(11)
C5 C4 H4 119.4
C3 C4 H4 119.4
Ru1 C4 H4 129.7
C4 C5 C6 117.47(17)
C4 C5 C8 122.98(17)
C6 C5 C8 119.50(18)
C4 C5 Ru1 69.93(10)
C6 C5 Ru1 72.63(10)
C8 C5 Ru1 130.32(14)
C7 C6 C5 121.23(18)
C7 C6 Ru1 72.04(11)
C5 C6 Ru1 69.96(10)
C7 C6 H6 119.4
C5 C6 H6 119.4
Ru1 C6 H6 131.6
C6 C7 C2 121.31(18)
C6 C7 Ru1 72.38(10)
C2 C7 Ru1 69.66(10)
C6 C7 H7 119.3
C2 C7 H7 119.3
Ru1 C7 H7 131.6
C10 C8 C5 113.88(17)
C10 C8 C9 110.26(17)
C5 C8 C9 109.03(17)
C10 C8 H8 107.8
C5 C8 H8 107.8
C9 C8 H8 107.8
C8 C9 H9A 109.5
C8 C9 H9B 109.5
H9A C9 H9B 109.5
C8 C9 H9C 109.5
H9A C9 H9C 109.5
H9B C9 H9C 109.5
C8 C10 H10A 109.5
C8 C10 H10B 109.5
H10A C10 H10B 109.5
C8 C10 H10C 109.5
H10A C10 H10C 109.5
H10B C10 H10C 109.5
C12 C11 C13 113.11(19)
C12 C11 P1 111.23(15)
C13 C11 P1 112.32(15)
C12 C11 H11 106.6
C13 C11 H11 106.6
P1 C11 H11 106.6
C11 C12 H12A 109.5
C11 C12 H12B 109.5
H12A C12 H12B 109.5
C11 C12 H12C 109.5
H12A C12 H12C 109.5
H12B C12 H12C 109.5
C11 C13 H13A 109.5
C11 C13 H13B 109.5
H13A C13 H13B 109.5
C11 C13 H13C 109.5
H13A C13 H13C 109.5
H13B C13 H13C 109.5
C15 C14 C16 109.88(18)
C15 C14 P1 110.54(14)
C16 C14 P1 116.19(15)
C15 C14 H14 106.6
C16 C14 H14 106.6
P1 C14 H14 106.6
C14 C15 H15A 109.5
C14 C15 H15B 109.5
H15A C15 H15B 109.5
C14 C15 H15C 109.5
H15A C15 H15C 109.5
H15B C15 H15C 109.5
C14 C16 H16A 109.5
C14 C16 H16B 109.5
H16A C16 H16B 109.5
C14 C16 H16C 109.5
H16A C16 H16C 109.5
H16B C16 H16C 109.5
O1 C17 C18 108.30(15)
O1 C17 H17A 110.0
C18 C17 H17A 110.0
O1 C17 H17B 110.0
C18 C17 H17B 110.0
H17A C17 H17B 108.4
C17 C18 C19 114.14(17)
C17 C18 H18A 108.7
C19 C18 H18A 108.7
C17 C18 H18B 108.7
C19 C18 H18B 108.7
H18A C18 H18B 107.6
C20 C19 C18 111.48(16)
C20 C19 H19A 109.3
C18 C19 H19A 109.3
C20 C19 H19B 109.3
C18 C19 H19B 109.3
H19A C19 H19B 108.0
C21 C20 C25 118.2(2)
C21 C20 C19 120.8(2)
C25 C20 C19 120.95(19)
C22 C21 C20 121.1(2)
C22 C21 H21 119.4
C20 C21 H21 119.4
C21 C22 C23 120.3(2)
C21 C22 H22 119.8
C23 C22 H22 119.8
C24 C23 C22 119.4(2)
C24 C23 H23 120.3
C22 C23 H23 120.3
C23 C24 C25 120.3(2)
C23 C24 H24 119.8
C25 C24 H24 119.8
C24 C25 C20 120.5(2)
C24 C25 H25 119.7
C20 C25 H25 119.7
C17 O1 P1 127.51(12)
O1 P1 C11 104.15(9)
O1 P1 C14 106.57(9)
C11 P1 C14 103.60(9)
O1 P1 Ru1 105.28(5)
C11 P1 Ru1 121.12(7)
C14 P1 Ru1 114.88(7)
C3 Ru1 C4 37.98(7)
C3 Ru1 C2 37.36(8)
C4 Ru1 C2 67.93(7)
C3 Ru1 C5 68.11(7)
C4 Ru1 C5 37.27(7)
C2 Ru1 C5 80.61(7)
C3 Ru1 C7 66.53(7)
C4 Ru1 C7 78.31(7)
C2 Ru1 C7 37.38(8)
C5 Ru1 C7 66.48(7)
C3 Ru1 C6 78.54(7)
C4 Ru1 C6 66.38(7)
C2 Ru1 C6 66.47(7)
C5 Ru1 C6 37.41(7)
C7 Ru1 C6 35.58(7)
C3 Ru1 P1 90.03(5)
C4 Ru1 P1 91.48(5)
C2 Ru1 P1 115.65(6)
C5 Ru1 P1 118.43(5)
C7 Ru1 P1 153.02(6)
C6 Ru1 P1 155.77(5)
C3 Ru1 Cl1 118.00(5)
C4 Ru1 Cl1 155.92(5)
C2 Ru1 Cl1 89.84(5)
C5 Ru1 Cl1 151.42(5)
C7 Ru1 Cl1 89.67(5)
C6 Ru1 Cl1 114.22(5)
P1 Ru1 Cl1 90.010(16)
C3 Ru1 Cl2 155.96(5)
C4 Ru1 Cl2 118.06(5)
C2 Ru1 Cl2 150.84(6)
C5 Ru1 Cl2 89.56(5)
C7 Ru1 Cl2 113.66(6)
C6 Ru1 Cl2 89.14(5)
P1 Ru1 Cl2 93.211(16)
Cl1 Ru1 Cl2 85.835(18)

loop_
_geom_bond_atom_site_label_1
_geom_bond_atom_site_label_2
_geom_bond_distance
C1 C2 1.502(3)
C1 H1A 0.9800
C1 H1B 0.9800
C1 H1C 0.9800
C2 C3 1.407(3)
C2 C7 1.433(3)
C2 Ru1 2.2135(19)
C3 C4 1.421(3)
C3 Ru1 2.1778(19)
C3 H3 0.9500
C4 C5 1.411(3)
C4 Ru1 2.1885(18)
C4 H4 0.9500
C5 C6 1.439(3)
C5 C8 1.515(3)
C5 Ru1 2.2258(17)
C6 C7 1.381(3)
C6 Ru1 2.2612(18)
C6 H6 0.9500
C7 Ru1 2.2570(18)
C7 H7 0.9500
C8 C10 1.515(3)
C8 C9 1.535(3)
C8 H8 1.0000
C9 H9A 0.9800
C9 H9B 0.9800
C9 H9C 0.9800
C10 H10A 0.9800
C10 H10B 0.9800
C10 H10C 0.9800
C11 C12 1.530(3)
C11 C13 1.531(3)
C11 P1 1.839(2)
C11 H11 1.0000
C12 H12A 0.9800
C12 H12B 0.9800
C12 H12C 0.9800
C13 H13A 0.9800
C13 H13B 0.9800
C13 H13C 0.9800
C14 C15 1.520(3)
C14 C16 1.534(3)
C14 P1 1.8495(19)
C14 H14 1.0000
C15 H15A 0.9800
C15 H15B 0.9800
C15 H15C 0.9800
C16 H16A 0.9800
C16 H16B 0.9800
C16 H16C 0.9800
C17 O1 1.452(2)
C17 C18 1.513(3)
C17 H17A 0.9900
C17 H17B 0.9900
C18 C19 1.527(3)
C18 H18A 0.9900
C18 H18B 0.9900
C19 C20 1.509(3)
C19 H19A 0.9900
C19 H19B 0.9900
C20 C21 1.386(3)
C20 C25 1.391(3)
C21 C22 1.379(3)
C21 H21 0.9500
C22 C23 1.381(4)
C22 H22 0.9500
C23 C24 1.377(4)
C23 H23 0.9500
C24 C25 1.390(3)
C24 H24 0.9500
C25 H25 0.9500
O1 P1 1.6193(14)
P1 Ru1 2.3506(5)
Cl1 Ru1 2.4045(4)
Cl2 Ru1 2.4098(5)

loop_
_geom_torsion_atom_site_label_1
_geom_torsion_atom_site_label_2
_geom_torsion_atom_site_label_3
_geom_torsion_atom_site_label_4
_geom_torsion
C7 C2 C3 C4 2.0(3)
C1 C2 C3 C4 -179.15(18)
Ru1 C2 C3 C4 -54.90(16)
C7 C2 C3 Ru1 56.87(15)
C1 C2 C3 Ru1 -124.25(18)
C2 C3 C4 C5 0.9(3)
Ru1 C3 C4 C5 -54.64(16)
C2 C3 C4 Ru1 55.50(16)
C3 C4 C5 C6 -3.1(3)
Ru1 C4 C5 C6 -56.76(15)
C3 C4 C5 C8 179.39(17)
Ru1 C4 C5 C8 125.75(18)
C3 C4 C5 Ru1 53.64(16)
C4 C5 C6 C7 2.6(3)
C8 C5 C6 C7 -179.79(18)
Ru1 C5 C6 C7 -52.77(16)
C4 C5 C6 Ru1 55.40(14)
C8 C5 C6 Ru1 -127.02(17)
C5 C6 C7 C2 0.2(3)
Ru1 C6 C7 C2 -51.68(16)
C5 C6 C7 Ru1 51.84(16)
C3 C2 C7 C6 -2.5(3)
C1 C2 C7 C6 178.61(18)
Ru1 C2 C7 C6 52.89(17)
C3 C2 C7 Ru1 -55.36(15)
C1 C2 C7 Ru1 125.72(18)
C4 C5 C8 C10 -6.5(3)
C6 C5 C8 C10 176.10(18)
Ru1 C5 C8 C10 84.4(2)
C4 C5 C8 C9 117.1(2)
C6 C5 C8 C9 -60.3(2)
Ru1 C5 C8 C9 -152.04(16)
O1 C17 C18 C19 -63.7(2)
C17 C18 C19 C20 -176.75(17)
C18 C19 C20 C21 -81.5(2)
C18 C19 C20 C25 95.9(2)
C25 C20 C21 C22 -2.1(3)
C19 C20 C21 C22 175.4(2)
C20 C21 C22 C23 1.5(4)
C21 C22 C23 C24 0.7(4)
C22 C23 C24 C25 -2.2(3)
C23 C24 C25 C20 1.5(3)
C21 C20 C25 C24 0.6(3)
C19 C20 C25 C24 -176.89(18)
C18 C17 O1 P1 -147.05(15)
C17 O1 P1 C11 50.98(17)
C17 O1 P1 C14 -58.17(18)
C17 O1 P1 Ru1 179.40(14)
C12 C11 P1 O1 59.64(16)
C13 C11 P1 O1 -172.43(14)
C12 C11 P1 C14 170.96(15)
C13 C11 P1 C14 -61.11(16)
C12 C11 P1 Ru1 -58.38(17)
C13 C11 P1 Ru1 69.55(16)
C15 C14 P1 O1 -59.61(17)
C16 C14 P1 O1 66.47(18)
C15 C14 P1 C11 -169.15(16)
C16 C14 P1 C11 -43.06(19)
C15 C14 P1 Ru1 56.56(17)
C16 C14 P1 Ru1 -177.35(15)
